data_9006647
loop_
_publ_author_name
'Knorr, K.'
'Meschke, M.'
'Winkler, B.'

_publ_section_title
;
 Structural and magnetic properties of Co2Al4Si5O18
 and Mn2Al4Si5O18 cordierite
;
_journal_name_full 'Physics and Chemistry of Minerals'
_journal_page_first 521
_journal_page_last 529
_journal_paper_doi 10.1007/s002690050215
_journal_volume 26
_journal_year 1999
_chemical_formula_structural Co2Al4Si5O18
_chemical_formula_sum 'Al4 Co2 O18 Si5'
_space_group_IT_number 192
_symmetry_space_group_name_Hall '-P 6 2c'
_symmetry_space_group_name_H-M 'P 6/m c c'
_cell_angle_alpha 90
_cell_angle_beta 90
_cell_angle_gamma 120
_cell_length_a 9.841
_cell_length_b 9.841
_cell_length_c 9.372
_cell_formula_units_Z 2
_cell_volume 786.034
_database_code_amcsd 0008229
_exptl_crystal_density_diffrn 2.764
_cod_original_formula_sum 'Co2 (Al4 Si5) O18'
_cod_database_code 9006647
_amcsd_formula_title Co2Al4Si5O18

loop_
_space_group_symop_operation_xyz
x,y,z
-x,-x+y,1/2+z
x,x-y,1/2-z
-x+y,-x,-z
x-y,x,z
-y,-x,1/2+z
y,x,1/2-z
y,-x+y,-z
-y,x-y,z
x-y,-y,1/2+z
-x+y,y,1/2-z
x,y,-z
-x,-y,z
x,x-y,1/2+z
-x,-x+y,1/2-z
x-y,x,-z
-x+y,-x,z
y,x,1/2+z
-y,-x,1/2-z
-y,x-y,-z
y,-x+y,z
-x+y,y,1/2+z
x-y,-y,1/2-z
-x,-y,-z

loop_
_atom_site_label
_atom_site_fract_x
_atom_site_fract_y
_atom_site_fract_z
_atom_site_occupancy
_atom_site_U_iso_or_equiv
Co 0.33333 0.66667 0.25000 1.00000 0.01254
AlT1 0.50000 0.50000 0.25000 0.66667 0.02520
SiT1 0.50000 0.50000 0.25000 0.33333 0.02520
AlT2 0.36700 0.26200 0.00000 0.33333 0.02520
SiT2 0.36700 0.26200 0.00000 0.66667 0.02520
O1 0.48090 0.34620 0.14330 1.00000 0.00013
O2 0.22730 0.30380 0.00000 1.00000 0.00013

loop_
_cod_related_entry_id
_cod_related_entry_database
_cod_related_entry_code
1 AMCSD 0008229
